data_7025888
loop_
_publ_author_name
'Wang, Jiao'
'Pan, Yingli'
'Chen, Jiangfang'
'Gu, Jiansheng'
'Zhang, Yong'
'Jia, Dingxian'

_publ_section_title
;
 Investigating metal size effects in the Ln/As/Se/amine (Ln = lanthanide
 excluding Pm, amine = en, dien, en+trien) systems: solvothermal syntheses
 and characterizations of lanthanide selenidoarsenates.
;
_journal_issue 30
_journal_name_full 'Dalton transactions (Cambridge, England : 2003)'
_journal_page_first 7066
_journal_page_last 7072
_journal_paper_doi 10.1039/c0dt00040j
_journal_volume 39
_journal_year 2010
_chemical_formula_moiety 'C9 H36 As Dy N9 Se4'
_chemical_formula_sum 'C9 H36 As Dy N9 Se4'
_chemical_formula_weight 823.73
_chemical_name_systematic
;
?
;
_space_group_IT_number 14
_symmetry_cell_setting monoclinic
_symmetry_Int_Tables_number 14
_symmetry_space_group_name_Hall '-P 2yn'
_symmetry_space_group_name_H-M 'P 1 21/n 1'
_atom_sites_solution_hydrogens geom
_atom_sites_solution_primary direct
_atom_sites_solution_secondary difmap
_audit_creation_method SHELXL-97
_cell_angle_alpha 90.00
_cell_angle_beta 92.262(4)
_cell_angle_gamma 90.00
_cell_formula_units_Z 4
_cell_length_a 11.239(2)
_cell_length_b 12.952(3)
_cell_length_c 16.241(3)
_cell_measurement_reflns_used 9031
_cell_measurement_temperature 193(2)
_cell_measurement_theta_max 25.3
_cell_measurement_theta_min 3.0
_cell_volume 2362.3(8)
_computing_cell_refinement CrystalClear
_computing_data_collection CrystalClear
_computing_data_reduction CrystalStructure
_computing_structure_refinement 'SHELXL-97 (Sheldrick, 1997)'
_computing_structure_solution 'SHELXS-97 (Sheldrick, 1990)'
_diffrn_ambient_temperature 193(2)
_diffrn_detector_area_resol_mean 7.31
_diffrn_measured_fraction_theta_full 0.997
_diffrn_measured_fraction_theta_max 0.997
_diffrn_measurement_device_type 'Rigaku Mercury'
_diffrn_measurement_method \w
_diffrn_radiation_monochromator graphite
_diffrn_radiation_source 'fine-focus sealed tube'
_diffrn_radiation_type MoK\a
_diffrn_radiation_wavelength 0.71073
_diffrn_reflns_av_R_equivalents 0.0669
_diffrn_reflns_av_sigmaI/netI 0.0485
_diffrn_reflns_limit_h_max 13
_diffrn_reflns_limit_h_min -13
_diffrn_reflns_limit_k_max 15
_diffrn_reflns_limit_k_min -15
_diffrn_reflns_limit_l_max 18
_diffrn_reflns_limit_l_min -19
_diffrn_reflns_number 22522
_diffrn_reflns_theta_full 25.35
_diffrn_reflns_theta_max 25.35
_diffrn_reflns_theta_min 3.15
_exptl_absorpt_coefficient_mu 10.729
_exptl_absorpt_correction_T_max 0.2350
_exptl_absorpt_correction_T_min 0.1669
_exptl_absorpt_correction_type multi-scan
_exptl_absorpt_process_details 'Jacobson, R. (1998) Private communication'
_exptl_crystal_colour red
_exptl_crystal_density_diffrn 2.316
_exptl_crystal_density_method 'not measured'
_exptl_crystal_description block
_exptl_crystal_F_000 1552
_exptl_crystal_size_max 0.26
_exptl_crystal_size_mid 0.20
_exptl_crystal_size_min 0.19
_refine_diff_density_max 1.467
_refine_diff_density_min -2.350
_refine_diff_density_rms 0.242
_refine_ls_extinction_method none
_refine_ls_goodness_of_fit_ref 1.210
_refine_ls_hydrogen_treatment constr
_refine_ls_matrix_type full
_refine_ls_number_parameters 221
_refine_ls_number_reflns 4322
_refine_ls_number_restraints 6
_refine_ls_restrained_S_all 1.210
_refine_ls_R_factor_all 0.0537
_refine_ls_R_factor_gt 0.0478
_refine_ls_shift/su_max 0.001
_refine_ls_shift/su_mean 0.000
_refine_ls_structure_factor_coef Fsqd
_refine_ls_weighting_details 'calc w=1/[\s^2^(Fo^2^)+(0.0499P)^2^+4.5687P] where P=(Fo^2^+2Fc^2^)/3'
_refine_ls_weighting_scheme calc
_refine_ls_wR_factor_gt 0.1086
_refine_ls_wR_factor_ref 0.1113
_reflns_number_gt 4020
_reflns_number_total 4322
_reflns_threshold_expression >2sigma(I)
_cod_data_source_file c0dt00040j.txt
_cod_data_source_block complex_1f
_cod_original_cell_volume 2362.3(9)
_cod_original_sg_symbol_H-M 'P 21/n'
_cod_database_code 7025888

loop_
_symmetry_equiv_pos_as_xyz
'x, y, z'
'-x+1/2, y+1/2, -z+1/2'
'-x, -y, -z'
'x-1/2, -y-1/2, z-1/2'

loop_
_atom_site_label
_atom_site_type_symbol
_atom_site_fract_x
_atom_site_fract_y
_atom_site_fract_z
_atom_site_U_iso_or_equiv
_atom_site_adp_type
_atom_site_occupancy
_atom_site_symmetry_multiplicity
_atom_site_calc_flag
_atom_site_refinement_flags
As1 As 0.50117(7) 0.27493(5) 0.80976(4) 0.01261(19) Uani 1 1 d .
Se1 Se 0.66921(8) 0.25950(7) 0.89537(5) 0.0232(2) Uani 1 1 d .
Se2 Se 0.55299(7) 0.34242(6) 0.68521(5) 0.0222(2) Uani 1 1 d .
Se3 Se 0.36437(7) 0.38421(6) 0.86851(5) 0.0182(2) Uani 1 1 d .
Se4 Se 0.40986(9) 0.11598(6) 0.79781(5) 0.0274(2) Uani 1 1 d .
Dy1 Dy 0.48146(3) 0.26650(3) 0.17469(2) 0.01421(13) Uani 1 1 d .
N1 N 0.6511(6) 0.1421(5) 0.1913(4) 0.0233(15) Uani 1 1 d .
H1A H 0.6948 0.1575 0.2380 0.028 Uiso 1 1 calc R
H1B H 0.6221 0.0770 0.1965 0.028 Uiso 1 1 calc R
N2 N 0.6621(6) 0.3232(5) 0.0987(4) 0.0175(14) Uani 1 1 d .
H2A H 0.6410 0.3287 0.0442 0.021 Uiso 1 1 calc R
H2B H 0.6835 0.3873 0.1168 0.021 Uiso 1 1 calc R
N3 N 0.2824(6) 0.3399(5) 0.2094(4) 0.0227(15) Uani 1 1 d .
H3A H 0.2247 0.2943 0.1927 0.027 Uiso 1 1 calc R
H3B H 0.2798 0.3458 0.2651 0.027 Uiso 1 1 calc R
N4 N 0.4224(6) 0.4206(5) 0.0856(4) 0.0169(14) Uani 1 1 d .
H4A H 0.4625 0.4774 0.1045 0.020 Uiso 1 1 calc R
H4B H 0.4440 0.4087 0.0330 0.020 Uiso 1 1 calc R
N5 N 0.5754(7) 0.3976(5) 0.2730(4) 0.0230(16) Uani 1 1 d .
H5A H 0.6559 0.3901 0.2735 0.028 Uiso 1 1 calc R
H5B H 0.5578 0.4622 0.2541 0.028 Uiso 1 1 calc R
N6 N 0.4671(7) 0.2129(5) 0.3258(4) 0.0228(16) Uani 1 1 d .
H6A H 0.3895 0.2151 0.3395 0.027 Uiso 1 1 calc R
H6B H 0.4924 0.1464 0.3315 0.027 Uiso 1 1 calc R
N7 N 0.3613(6) 0.0991(5) 0.1762(4) 0.0230(15) Uani 1 1 d .
H7A H 0.4043 0.0516 0.2061 0.028 Uiso 1 1 calc R
H7B H 0.2935 0.1114 0.2035 0.028 Uiso 1 1 calc R
N8 N 0.4314(7) 0.1925(5) 0.0302(4) 0.0292(18) Uani 1 1 d D
N9 N 0.9310(7) 0.5094(5) 0.1029(4) 0.0277(17) Uani 1 1 d D
H9A H 0.9342 0.4637 0.1445 0.033 Uiso 1 1 d RD
H9B H 0.8588 0.5361 0.0893 0.033 Uiso 1 1 d RD
C1 C 0.7289(7) 0.1467(6) 0.1192(5) 0.0221(18) Uani 1 1 d .
H1C H 0.7988 0.1024 0.1290 0.026 Uiso 1 1 calc R
H1D H 0.6851 0.1218 0.0697 0.026 Uiso 1 1 calc R
C2 C 0.7671(7) 0.2553(6) 0.1071(5) 0.0190(17) Uani 1 1 d .
H2C H 0.8178 0.2775 0.1543 0.023 Uiso 1 1 calc R
H2D H 0.8136 0.2602 0.0575 0.023 Uiso 1 1 calc R
C3 C 0.2545(7) 0.4408(6) 0.1724(5) 0.0222(18) Uani 1 1 d .
H3C H 0.2958 0.4954 0.2039 0.027 Uiso 1 1 calc R
H3D H 0.1686 0.4538 0.1734 0.027 Uiso 1 1 calc R
C4 C 0.2934(7) 0.4413(6) 0.0853(4) 0.0205(17) Uani 1 1 d .
H4C H 0.2502 0.3882 0.0533 0.025 Uiso 1 1 calc R
H4D H 0.2762 0.5085 0.0599 0.025 Uiso 1 1 calc R
C5 C 0.5349(11) 0.3877(7) 0.3580(5) 0.041(3) Uani 1 1 d .
H5C H 0.5868 0.4284 0.3955 0.050 Uiso 1 1 calc R
H5D H 0.4537 0.4145 0.3609 0.050 Uiso 1 1 calc R
C6 C 0.5377(11) 0.2785(7) 0.3836(5) 0.041(3) Uani 1 1 d .
H6C H 0.5060 0.2724 0.4388 0.049 Uiso 1 1 calc R
H6D H 0.6203 0.2542 0.3865 0.049 Uiso 1 1 calc R
C7 C 0.3273(9) 0.0529(7) 0.0967(5) 0.035(2) Uani 1 1 d D
C8A C 0.3178(11) 0.1340(10) 0.0310(8) 0.029(3) Uani 0.50 1 d PD
C8B C 0.4137(14) 0.0785(8) 0.0308(9) 0.029(3) Uani 0.50 1 d PD
C9 C 0.9734(8) 0.4604(6) 0.0280(5) 0.0236(18) Uani 1 1 d .
H9C H 0.9069 0.4256 -0.0012 0.028 Uiso 1 1 calc R
H9D H 1.0336 0.4083 0.0431 0.028 Uiso 1 1 calc R

loop_
_atom_site_aniso_label
_atom_site_aniso_U_11
_atom_site_aniso_U_22
_atom_site_aniso_U_33
_atom_site_aniso_U_23
_atom_site_aniso_U_13
_atom_site_aniso_U_12
As1 0.0090(4) 0.0164(4) 0.0123(4) -0.0012(3) -0.0010(3) -0.0004(3)
Se1 0.0119(5) 0.0434(5) 0.0140(4) -0.0022(3) -0.0031(3) 0.0034(4)
Se2 0.0118(4) 0.0375(5) 0.0171(4) 0.0069(3) 0.0000(3) -0.0004(3)
Se3 0.0136(4) 0.0198(4) 0.0212(4) -0.0016(3) 0.0030(3) 0.0023(3)
Se4 0.0350(6) 0.0164(4) 0.0301(5) -0.0014(3) -0.0080(4) -0.0056(4)
Dy1 0.0111(2) 0.0166(2) 0.0149(2) 0.00298(13) -0.00044(16) -0.00071(14)
N1 0.021(4) 0.017(3) 0.032(4) 0.009(3) -0.006(3) 0.000(3)
N2 0.016(4) 0.015(3) 0.021(3) -0.005(2) -0.001(3) -0.001(3)
N3 0.019(4) 0.029(4) 0.020(3) 0.006(3) 0.001(3) 0.004(3)
N4 0.014(4) 0.017(3) 0.020(3) 0.003(3) -0.003(3) 0.000(3)
N5 0.033(5) 0.017(3) 0.019(3) 0.006(3) -0.002(3) -0.007(3)
N6 0.025(4) 0.022(3) 0.021(3) 0.005(3) 0.001(3) -0.003(3)
N7 0.021(4) 0.025(4) 0.023(3) 0.007(3) 0.003(3) -0.002(3)
N8 0.045(5) 0.025(4) 0.017(3) 0.000(3) -0.003(3) -0.023(4)
N9 0.022(4) 0.036(4) 0.025(4) -0.003(3) 0.001(3) -0.001(3)
C1 0.009(4) 0.022(4) 0.034(5) -0.003(3) -0.007(4) 0.005(3)
C2 0.010(4) 0.027(4) 0.019(4) 0.000(3) -0.006(3) 0.002(3)
C3 0.013(4) 0.026(4) 0.028(4) -0.005(3) -0.002(4) 0.006(3)
C4 0.018(5) 0.025(4) 0.018(4) -0.001(3) -0.007(3) 0.006(3)
C5 0.059(8) 0.041(6) 0.024(5) -0.007(4) 0.004(5) -0.014(5)
C6 0.065(8) 0.037(5) 0.020(4) 0.009(4) -0.001(5) -0.016(5)
C7 0.045(7) 0.032(5) 0.030(5) -0.007(4) 0.007(5) -0.016(4)
C8A 0.033(8) 0.025(6) 0.029(6) -0.006(5) -0.009(6) -0.008(5)
C8B 0.033(8) 0.025(6) 0.029(6) -0.006(5) -0.009(6) -0.008(5)
C9 0.016(5) 0.027(4) 0.027(4) 0.003(3) 0.001(4) -0.004(4)

loop_
_atom_type_symbol
_atom_type_description
_atom_type_scat_dispersion_real
_atom_type_scat_dispersion_imag
_atom_type_scat_source
C C 0.0033 0.0016 'International Tables Vol C Tables 4.2.6.8 and 6.1.1.4'
H H 0.0000 0.0000 'International Tables Vol C Tables 4.2.6.8 and 6.1.1.4'
As As 0.0499 2.0058 'International Tables Vol C Tables 4.2.6.8 and 6.1.1.4'
N N 0.0061 0.0033 'International Tables Vol C Tables 4.2.6.8 and 6.1.1.4'
Se Se -0.0929 2.2259 'International Tables Vol C Tables 4.2.6.8 and 6.1.1.4'
Dy Dy -0.1892 4.4098 'International Tables Vol C Tables 4.2.6.8 and 6.1.1.4'

loop_
_geom_angle_atom_site_label_1
_geom_angle_atom_site_label_2
_geom_angle_atom_site_label_3
_geom_angle
_geom_angle_site_symmetry_1
_geom_angle_site_symmetry_3
Se2 As1 Se4 113.13(4) . .
Se2 As1 Se1 109.45(4) . .
Se4 As1 Se1 108.91(4) . .
Se2 As1 Se3 108.93(4) . .
Se4 As1 Se3 106.21(4) . .
Se1 As1 Se3 110.14(4) . .
N1 Dy1 N3 154.1(2) . .
N1 Dy1 N2 67.4(2) . .
N3 Dy1 N2 137.6(2) . .
N1 Dy1 N5 93.8(2) . .
N3 Dy1 N5 87.6(2) . .
N2 Dy1 N5 77.9(2) . .
N1 Dy1 N4 138.5(2) . .
N3 Dy1 N4 67.4(2) . .
N2 Dy1 N4 71.9(2) . .
N5 Dy1 N4 85.7(2) . .
N1 Dy1 N7 81.6(2) . .
N3 Dy1 N7 81.0(2) . .
N2 Dy1 N7 133.4(2) . .
N5 Dy1 N7 140.4(2) . .
N4 Dy1 N7 123.1(2) . .
N1 Dy1 N6 78.4(2) . .
N3 Dy1 N6 78.3(2) . .
N2 Dy1 N6 129.0(2) . .
N5 Dy1 N6 67.6(2) . .
N4 Dy1 N6 137.3(2) . .
N7 Dy1 N6 73.0(2) . .
N1 Dy1 N8 89.8(2) . .
N3 Dy1 N8 100.4(2) . .
N2 Dy1 N8 79.3(2) . .
N5 Dy1 N8 153.40(19) . .
N4 Dy1 N8 74.4(2) . .
N7 Dy1 N8 66.2(2) . .
N6 Dy1 N8 138.8(2) . .
C1 N1 Dy1 111.0(4) . .
C1 N1 H1A 109.4 . .
Dy1 N1 H1A 109.4 . .
C1 N1 H1B 109.4 . .
Dy1 N1 H1B 109.4 . .
H1A N1 H1B 108.0 . .
C2 N2 Dy1 115.9(4) . .
C2 N2 H2A 108.3 . .
Dy1 N2 H2A 108.3 . .
C2 N2 H2B 108.3 . .
Dy1 N2 H2B 108.3 . .
H2A N2 H2B 107.4 . .
C3 N3 Dy1 115.0(5) . .
C3 N3 H3A 108.5 . .
Dy1 N3 H3A 108.5 . .
C3 N3 H3B 108.5 . .
Dy1 N3 H3B 108.5 . .
H3A N3 H3B 107.5 . .
C4 N4 Dy1 112.3(4) . .
C4 N4 H4A 109.1 . .
Dy1 N4 H4A 109.1 . .
C4 N4 H4B 109.1 . .
Dy1 N4 H4B 109.1 . .
H4A N4 H4B 107.9 . .
C5 N5 Dy1 113.3(5) . .
C5 N5 H5A 108.9 . .
Dy1 N5 H5A 108.9 . .
C5 N5 H5B 108.9 . .
Dy1 N5 H5B 108.9 . .
H5A N5 H5B 107.7 . .
C6 N6 Dy1 113.7(5) . .
C6 N6 H6A 108.8 . .
Dy1 N6 H6A 108.8 . .
C6 N6 H6B 108.8 . .
Dy1 N6 H6B 108.8 . .
H6A N6 H6B 107.7 . .
C7 N7 Dy1 117.3(5) . .
C7 N7 H7A 108.0 . .
Dy1 N7 H7A 108.0 . .
C7 N7 H7B 108.0 . .
Dy1 N7 H7B 108.0 . .
H7A N7 H7B 107.2 . .
C8A N8 C8B 51.7(9) . .
C8A N8 Dy1 109.8(7) . .
C8B N8 Dy1 112.8(7) . .
C9 N9 H9A 109.5 . .
C9 N9 H9B 106.4 . .
H9A N9 H9B 116.5 . .
C2 C1 N1 108.8(6) . .
C2 C1 H1C 109.9 . .
N1 C1 H1C 109.9 . .
C2 C1 H1D 109.9 . .
N1 C1 H1D 109.9 . .
H1C C1 H1D 108.3 . .
N2 C2 C1 110.0(7) . .
N2 C2 H2C 109.7 . .
C1 C2 H2C 109.7 . .
N2 C2 H2D 109.7 . .
C1 C2 H2D 109.7 . .
H2C C2 H2D 108.2 . .
N3 C3 C4 109.0(6) . .
N3 C3 H3C 109.9 . .
C4 C3 H3C 109.9 . .
N3 C3 H3D 109.9 . .
C4 C3 H3D 109.9 . .
H3C C3 H3D 108.3 . .
N4 C4 C3 108.7(6) . .
N4 C4 H4C 109.9 . .
C3 C4 H4C 109.9 . .
N4 C4 H4D 109.9 . .
C3 C4 H4D 109.9 . .
H4C C4 H4D 108.3 . .
C6 C5 N5 110.1(7) . .
C6 C5 H5C 109.6 . .
N5 C5 H5C 109.6 . .
C6 C5 H5D 109.6 . .
N5 C5 H5D 109.6 . .
H5C C5 H5D 108.2 . .
C5 C6 N6 111.6(8) . .
C5 C6 H6C 109.3 . .
N6 C6 H6C 109.3 . .
C5 C6 H6D 109.3 . .
N6 C6 H6D 109.3 . .
H6C C6 H6D 108.0 . .
N7 C7 C8A 110.5(8) . .
N7 C7 C8B 112.6(9) . .
C8A C7 C8B 51.0(9) . .
N8 C8A C7 109.1(8) . .
N8 C8B C7 108.2(8) . .
N9 C9 C9 110.8(8) . 3_765
N9 C9 H9C 109.5 . .
C9 C9 H9C 109.5 3_765 .
N9 C9 H9D 109.5 . .
C9 C9 H9D 109.5 3_765 .
H9C C9 H9D 108.1 . .

loop_
_geom_bond_atom_site_label_1
_geom_bond_atom_site_label_2
_geom_bond_distance
_geom_bond_site_symmetry_2
As1 Se2 2.2995(11) .
As1 Se4 2.3052(11) .
As1 Se1 2.3091(12) .
As1 Se3 2.3223(11) .
Dy1 N1 2.502(7) .
Dy1 N3 2.516(7) .
Dy1 N2 2.526(6) .
Dy1 N5 2.532(6) .
Dy1 N4 2.539(6) .
Dy1 N7 2.555(6) .
Dy1 N6 2.562(6) .
Dy1 N8 2.577(6) .
N1 C1 1.490(10) .
N1 H1A 0.9100 .
N1 H1B 0.9100 .
N2 C2 1.474(10) .
N2 H2A 0.9100 .
N2 H2B 0.9100 .
N3 C3 1.467(10) .
N3 H3A 0.9100 .
N3 H3B 0.9100 .
N4 C4 1.473(10) .
N4 H4A 0.9100 .
N4 H4B 0.9100 .
N5 C5 1.477(10) .
N5 H5A 0.9100 .
N5 H5B 0.9100 .
N6 C6 1.474(11) .
N6 H6A 0.9100 .
N6 H6B 0.9100 .
N7 C7 1.460(11) .
N7 H7A 0.9100 .
N7 H7B 0.9100 .
N8 C8A 1.485(9) .
N8 C8B 1.489(9) .
N9 C9 1.468(10) .
N9 H9A 0.8982 .
N9 H9B 0.9011 .
C1 C2 1.487(10) .
C1 H1C 0.9800 .
C1 H1D 0.9800 .
C2 H2C 0.9800 .
C2 H2D 0.9800 .
C3 C4 1.497(10) .
C3 H3C 0.9800 .
C3 H3D 0.9800 .
C4 H4C 0.9800 .
C4 H4D 0.9800 .
C5 C6 1.474(12) .
C5 H5C 0.9800 .
C5 H5D 0.9800 .
C6 H6C 0.9800 .
C6 H6D 0.9800 .
C7 C8A 1.499(9) .
C7 C8B 1.511(9) .
C9 C9 1.509(15) 3_765
C9 H9C 0.9800 .
C9 H9D 0.9800 .

loop_
_geom_hbond_atom_site_label_D
_geom_hbond_atom_site_label_H
_geom_hbond_atom_site_label_A
_geom_hbond_distance_DH
_geom_hbond_distance_HA
_geom_hbond_distance_DA
_geom_hbond_angle_DHA
_geom_hbond_site_symmetry_A
N1 H1A Se3 0.91 2.85 3.688(7) 154.6 4_665
N1 H1B Se4 0.91 2.53 3.419(6) 166.6 3_656
N2 H2A Se1 0.91 2.61 3.407(6) 146.9 1_554
N3 H3A Se2 0.91 2.62 3.506(7) 165.4 4_565
N3 H3B Se1 0.91 2.84 3.563(6) 137.0 4_565
N4 H4A Se3 0.91 2.67 3.543(6) 161.2 3_666
N4 H4B Se3 0.91 2.80 3.591(6) 145.7 1_554
N5 H5A Se4 0.91 2.87 3.769(8) 171.4 4_665
N5 H5B Se3 0.91 2.97 3.721(6) 140.9 3_666
N6 H6A Se1 0.91 2.69 3.594(7) 172.3 4_565
N6 H6B N9 0.91 2.23 3.081(9) 156.4 2_645
N7 H7A Se4 0.91 3.02 3.804(7) 146.0 3_656
N7 H7B Se2 0.91 2.77 3.555(7) 144.7 4_565
N9 H9B Se3 0.90 2.82 3.641(8) 151.8 3_666

loop_
_geom_torsion_atom_site_label_1
_geom_torsion_atom_site_label_2
_geom_torsion_atom_site_label_3
_geom_torsion_atom_site_label_4
_geom_torsion
N3 Dy1 N1 C1 165.1(5)
N2 Dy1 N1 C1 -27.3(5)
N5 Dy1 N1 C1 -102.5(5)
N4 Dy1 N1 C1 -14.7(7)
N7 Dy1 N1 C1 117.1(5)
N6 Dy1 N1 C1 -168.7(5)
N8 Dy1 N1 C1 51.1(5)
N1 Dy1 N2 C2 -1.5(5)
N3 Dy1 N2 C2 170.5(5)
N5 Dy1 N2 C2 97.9(5)
N4 Dy1 N2 C2 -172.7(5)
N7 Dy1 N2 C2 -53.8(6)
N6 Dy1 N2 C2 50.4(6)
N8 Dy1 N2 C2 -95.8(5)
N1 Dy1 N3 C3 168.1(5)
N2 Dy1 N3 C3 5.3(7)
N5 Dy1 N3 C3 74.4(5)
N4 Dy1 N3 C3 -12.0(5)
N7 Dy1 N3 C3 -143.7(6)
N6 Dy1 N3 C3 141.9(6)
N8 Dy1 N3 C3 -80.1(5)
N1 Dy1 N4 C4 160.5(4)
N3 Dy1 N4 C4 -19.4(5)
N2 Dy1 N4 C4 172.8(5)
N5 Dy1 N4 C4 -108.6(5)
N7 Dy1 N4 C4 42.3(5)
N6 Dy1 N4 C4 -58.7(6)
N8 Dy1 N4 C4 89.2(5)
N1 Dy1 N5 C5 -94.9(6)
N3 Dy1 N5 C5 59.2(6)
N2 Dy1 N5 C5 -160.8(7)
N4 Dy1 N5 C5 126.7(6)
N7 Dy1 N5 C5 -13.5(8)
N6 Dy1 N5 C5 -19.1(6)
N8 Dy1 N5 C5 167.9(6)
N1 Dy1 N6 C6 89.7(6)
N3 Dy1 N6 C6 -101.7(6)
N2 Dy1 N6 C6 41.8(7)
N5 Dy1 N6 C6 -9.4(6)
N4 Dy1 N6 C6 -65.0(7)
N7 Dy1 N6 C6 174.3(7)
N8 Dy1 N6 C6 165.8(6)
N1 Dy1 N7 C7 -94.6(6)
N3 Dy1 N7 C7 104.6(6)
N2 Dy1 N7 C7 -46.9(7)
N5 Dy1 N7 C7 179.6(6)
N4 Dy1 N7 C7 49.2(7)
N6 Dy1 N7 C7 -174.9(7)
N8 Dy1 N7 C7 -1.0(6)
N1 Dy1 N8 C8A 110.1(7)
N3 Dy1 N8 C8A -46.0(7)
N2 Dy1 N8 C8A 177.2(7)
N5 Dy1 N8 C8A -151.7(7)
N4 Dy1 N8 C8A -108.8(7)
N7 Dy1 N8 C8A 29.2(7)
N6 Dy1 N8 C8A 38.1(8)
N1 Dy1 N8 C8B 54.5(8)
N3 Dy1 N8 C8B -101.6(8)
N2 Dy1 N8 C8B 121.5(8)
N5 Dy1 N8 C8B 152.6(8)
N4 Dy1 N8 C8B -164.4(8)
N7 Dy1 N8 C8B -26.4(7)
N6 Dy1 N8 C8B -17.5(9)
Dy1 N1 C1 C2 54.3(7)
Dy1 N2 C2 C1 30.0(8)
N1 C1 C2 N2 -55.3(8)
Dy1 N3 C3 C4 41.4(8)
Dy1 N4 C4 C3 48.2(7)
N3 C3 C4 N4 -59.0(8)
Dy1 N5 C5 C6 46.1(10)
N5 C5 C6 N6 -55.5(12)
Dy1 N6 C6 C5 37.3(10)
Dy1 N7 C7 C8A -27.1(10)
Dy1 N7 C7 C8B 28.0(11)
C8B N8 C8A C7 48.5(9)
Dy1 N8 C8A C7 -55.4(11)
N7 C7 C8A N8 54.8(13)
C8B C7 C8A N8 -48.2(9)
C8A N8 C8B C7 -47.7(9)
Dy1 N8 C8B C7 50.1(13)
N7 C7 C8B N8 -51.1(14)
C8A C7 C8B N8 47.7(9)
